data_7039089
loop_
_publ_author_name
'Peulecke, N.'
'M\"uller, B H'
'Spannenberg, A.'
'H\"ohne, M'
'Rosenthal, U.'
'W\"ohl, A'
'M\"uller, W'
'Alqahtani, A.'
'Al Hazmi, M.'

_publ_section_title
;
 Ligands with an NPNPN-framework and their application in chromium
 catalysed ethene tri-/tetramerization.
;
_journal_issue 21
_journal_name_full 'Dalton transactions (Cambridge, England : 2003)'
_journal_page_first 8869
_journal_page_last 8874
_journal_paper_doi 10.1039/c6dt01109h
_journal_volume 45
_journal_year 2016
_chemical_formula_sum 'C27 H29 N3 O2 P2'
_chemical_formula_weight 489.47
_chemical_name_systematic
;
 ?
;
_chemical_properties_physical 'Air-sensitive, Moisture-sensitive'
_space_group_crystal_system monoclinic
_space_group_IT_number 14
_space_group_name_Hall '-P 2ybc'
_space_group_name_H-M_alt 'P 1 21/c 1'
_symmetry_space_group_name_Hall '-P 2ybc'
_symmetry_space_group_name_H-M 'P 1 21/c 1'
_atom_sites_solution_hydrogens mixed
_audit_creation_method SHELXL-2014
_audit_update_record
;
2015-06-09 deposited with the CCDC.
2016-04-22 downloaded from the CCDC.
;
_cell_angle_alpha 90
_cell_angle_beta 94.7107(7)
_cell_angle_gamma 90
_cell_formula_units_Z 4
_cell_length_a 14.6955(6)
_cell_length_b 11.8223(5)
_cell_length_c 14.3639(5)
_cell_measurement_reflns_used 9969
_cell_measurement_temperature 150(2)
_cell_measurement_theta_max 28.65
_cell_measurement_theta_min 2.21
_cell_volume 2487.08(17)
_computing_cell_refinement 'SAINT (Bruker, 2013)'
_computing_data_collection 'APEX2 (Bruker, 2014)'
_computing_data_reduction SAINT
_computing_structure_refinement 'SHELXL-2014 (Sheldrick, 2014)'
_computing_structure_solution 'SHELXS-97 (Sheldrick, 2008)'
_diffrn_ambient_temperature 150(2)
_diffrn_detector_area_resol_mean 8.3333
_diffrn_measured_fraction_theta_full 1.000
_diffrn_measured_fraction_theta_max 1.000
_diffrn_measurement_device_type 'Bruker APEX-II CCD'
_diffrn_measurement_method '\f and \w scans'
_diffrn_radiation_type MoK\a
_diffrn_radiation_wavelength 0.71073
_diffrn_reflns_av_R_equivalents 0.0530
_diffrn_reflns_av_unetI/netI 0.0344
_diffrn_reflns_Laue_measured_fraction_full 1.000
_diffrn_reflns_Laue_measured_fraction_max 1.000
_diffrn_reflns_limit_h_max 19
_diffrn_reflns_limit_h_min -19
_diffrn_reflns_limit_k_max 15
_diffrn_reflns_limit_k_min -15
_diffrn_reflns_limit_l_max 18
_diffrn_reflns_limit_l_min -18
_diffrn_reflns_number 41193
_diffrn_reflns_point_group_measured_fraction_full 1.000
_diffrn_reflns_point_group_measured_fraction_max 1.000
_diffrn_reflns_theta_full 25.242
_diffrn_reflns_theta_max 28.000
_diffrn_reflns_theta_min 1.390
_diffrn_source 'fine-focus sealed tube'
_exptl_absorpt_coefficient_mu 0.205
_exptl_absorpt_correction_T_max 0.98
_exptl_absorpt_correction_T_min 0.87
_exptl_absorpt_correction_type multi-scan
_exptl_absorpt_process_details 'SADABS (Bruker, 2014)'
_exptl_crystal_colour colourless
_exptl_crystal_density_diffrn 1.307
_exptl_crystal_description prism
_exptl_crystal_F_000 1032
_exptl_crystal_size_max 0.278
_exptl_crystal_size_mid 0.189
_exptl_crystal_size_min 0.084
_refine_diff_density_max 0.353
_refine_diff_density_min -0.325
_refine_diff_density_rms 0.050
_refine_ls_extinction_method none
_refine_ls_goodness_of_fit_ref 1.024
_refine_ls_hydrogen_treatment mixed
_refine_ls_matrix_type full
_refine_ls_number_parameters 318
_refine_ls_number_reflns 6010
_refine_ls_number_restraints 0
_refine_ls_restrained_S_all 1.024
_refine_ls_R_factor_all 0.0596
_refine_ls_R_factor_gt 0.0362
_refine_ls_shift/su_max 0.000
_refine_ls_shift/su_mean 0.000
_refine_ls_structure_factor_coef Fsqd
_refine_ls_weighting_details 'w=1/[\s^2^(Fo^2^)+(0.0426P)^2^+0.9236P] where P=(Fo^2^+2Fc^2^)/3'
_refine_ls_weighting_scheme calc
_refine_ls_wR_factor_gt 0.0844
_refine_ls_wR_factor_ref 0.0971
_reflns_Friedel_coverage 0.000
_reflns_number_gt 4510
_reflns_number_total 6010
_reflns_threshold_expression 'I > 2\s(I)'
_cod_data_source_file c6dt01109h2.cif
_cod_data_source_block AX0650
_cod_depositor_comments 'Adding full bibliography for 7039084--7039090.cif.'
_cod_database_code 7039089
_shelx_space_group_comment
;
The symmetry employed for this shelxl refinement is uniquely defined
by the following loop, which should always be used as a source of
symmetry information in preference to the above space-group names.
They are only intended as comments.
;
_shelxl_version_number 2014-3

loop_
_space_group_symop_operation_xyz
'x, y, z'
'-x, y+1/2, -z+1/2'
'-x, -y, -z'
'x, -y-1/2, z-1/2'

loop_
_atom_site_label
_atom_site_type_symbol
_atom_site_fract_x
_atom_site_fract_y
_atom_site_fract_z
_atom_site_U_iso_or_equiv
_atom_site_adp_type
_atom_site_occupancy
_atom_site_site_symmetry_order
_atom_site_calc_flag
_atom_site_refinement_flags_posn
_atom_site_refinement_flags_adp
C1 C 0.14812(11) -0.00880(13) 0.07817(11) 0.0255(3) Uani 1 1 d . .
C2 C 0.16722(11) -0.09589(14) 0.14329(11) 0.0262(3) Uani 1 1 d . .
C3 C 0.15901(12) -0.20761(14) 0.11689(13) 0.0327(4) Uani 1 1 d . .
H3B H 0.1729 -0.2658 0.1614 0.039 Uiso 1 1 calc R U
C4 C 0.13044(13) -0.23523(15) 0.02528(14) 0.0373(4) Uani 1 1 d . .
H4 H 0.1244 -0.3123 0.0071 0.045 Uiso 1 1 calc R U
C5 C 0.11084(14) -0.15095(16) -0.03908(13) 0.0386(4) Uani 1 1 d . .
H5 H 0.0909 -0.1699 -0.1017 0.046 Uiso 1 1 calc R U
C6 C 0.12013(13) -0.03814(15) -0.01290(12) 0.0338(4) Uani 1 1 d . .
H6 H 0.1071 0.0195 -0.0581 0.041 Uiso 1 1 calc R U
C7 C 0.19891(14) -0.13963(17) 0.30500(14) 0.0436(5) Uani 1 1 d . .
H7A H 0.1404 -0.1796 0.3042 0.065 Uiso 1 1 calc R U
H7B H 0.2113 -0.1013 0.3652 0.065 Uiso 1 1 calc R U
H7C H 0.2477 -0.1941 0.2961 0.065 Uiso 1 1 calc R U
C8 C 0.10015(10) 0.31712(13) 0.12906(11) 0.0245(3) Uani 1 1 d . .
C9 C 0.08057(12) 0.42756(14) 0.09814(12) 0.0315(4) Uani 1 1 d . .
H9 H 0.0924 0.4488 0.0365 0.038 Uiso 1 1 calc R U
C10 C 0.04414(12) 0.50647(15) 0.15630(13) 0.0348(4) Uani 1 1 d . .
H10 H 0.0314 0.5811 0.1344 0.042 Uiso 1 1 calc R U
C11 C 0.02645(12) 0.47650(15) 0.24615(13) 0.0336(4) Uani 1 1 d . .
H11 H 0.0018 0.5305 0.2861 0.040 Uiso 1 1 calc R U
C12 C 0.04488(11) 0.36759(15) 0.27760(12) 0.0308(4) Uani 1 1 d . .
H12 H 0.0329 0.3469 0.3393 0.037 Uiso 1 1 calc R U
C13 C 0.08072(11) 0.28862(14) 0.21943(11) 0.0265(3) Uani 1 1 d . .
H13 H 0.0922 0.2138 0.2415 0.032 Uiso 1 1 calc R U
C14 C 0.31677(11) 0.27082(15) 0.11759(12) 0.0309(4) Uani 1 1 d . .
H14A H 0.3292 0.1927 0.1376 0.046 Uiso 1 1 calc R U
H14B H 0.2917 0.3129 0.1684 0.046 Uiso 1 1 calc R U
H14C H 0.3736 0.3066 0.1018 0.046 Uiso 1 1 calc R U
C15 C 0.33945(11) 0.43634(14) -0.05733(11) 0.0249(3) Uani 1 1 d . .
C16 C 0.39994(12) 0.47067(15) -0.12163(12) 0.0312(4) Uani 1 1 d . .
H16 H 0.4152 0.4198 -0.1691 0.037 Uiso 1 1 calc R U
C17 C 0.43821(12) 0.57787(16) -0.11734(13) 0.0359(4) Uani 1 1 d . .
H17 H 0.4791 0.6001 -0.1618 0.043 Uiso 1 1 calc R U
C18 C 0.41679(12) 0.65256(15) -0.04824(13) 0.0343(4) Uani 1 1 d . .
H18 H 0.4425 0.7263 -0.0455 0.041 Uiso 1 1 calc R U
C19 C 0.35786(12) 0.61955(15) 0.01678(13) 0.0336(4) Uani 1 1 d . .
H19 H 0.3441 0.6703 0.0649 0.040 Uiso 1 1 calc R U
C20 C 0.31865(12) 0.51260(14) 0.01220(12) 0.0298(4) Uani 1 1 d . .
H20 H 0.2774 0.4911 0.0566 0.036 Uiso 1 1 calc R U
C21 C 0.37412(11) 0.11470(13) -0.13065(10) 0.0240(3) Uani 1 1 d . .
C22 C 0.45767(11) 0.05698(14) -0.13130(11) 0.0261(3) Uani 1 1 d . .
C23 C 0.46135(12) -0.04926(15) -0.17082(12) 0.0316(4) Uani 1 1 d . .
H23 H 0.5181 -0.0877 -0.1709 0.038 Uiso 1 1 calc R U
C24 C 0.38201(14) -0.09995(15) -0.21044(13) 0.0381(4) Uani 1 1 d . .
H24 H 0.3846 -0.1726 -0.2384 0.046 Uiso 1 1 calc R U
C25 C 0.29979(13) -0.04484(15) -0.20911(13) 0.0381(4) Uani 1 1 d . .
H25 H 0.2456 -0.0798 -0.2358 0.046 Uiso 1 1 calc R U
C26 C 0.29546(12) 0.06181(14) -0.16893(12) 0.0301(4) Uani 1 1 d . .
H26 H 0.2382 0.0988 -0.1677 0.036 Uiso 1 1 calc R U
C27 C 0.61760(12) 0.05946(17) -0.08224(14) 0.0382(4) Uani 1 1 d . .
H27A H 0.6123 -0.0137 -0.0510 0.057 Uiso 1 1 calc R U
H27B H 0.6623 0.1067 -0.0458 0.057 Uiso 1 1 calc R U
H27C H 0.6377 0.0474 -0.1449 0.057 Uiso 1 1 calc R U
N1 N 0.15605(10) 0.10324(12) 0.10992(10) 0.0303(3) Uani 1 1 d . .
N2 N 0.25049(9) 0.27109(11) 0.03516(9) 0.0245(3) Uani 1 1 d . .
N3 N 0.37432(10) 0.22267(12) -0.09083(11) 0.0293(3) Uani 1 1 d . .
O1 O 0.19490(8) -0.05812(10) 0.23149(8) 0.0327(3) Uani 1 1 d . .
O2 O 0.53086(8) 0.11476(10) -0.08948(9) 0.0366(3) Uani 1 1 d . .
P1 P 0.14213(3) 0.22020(3) 0.04245(3) 0.02368(10) Uani 1 1 d . .
P2 P 0.27976(3) 0.30102(3) -0.07441(3) 0.02350(10) Uani 1 1 d . .
H1 H 0.1779(13) 0.1055(17) 0.1698(14) 0.038(5) Uiso 1 1 d . .
H3A H 0.4237(14) 0.2436(18) -0.0670(14) 0.041(6) Uiso 1 1 d . .

loop_
_atom_site_aniso_label
_atom_site_aniso_U_11
_atom_site_aniso_U_22
_atom_site_aniso_U_33
_atom_site_aniso_U_23
_atom_site_aniso_U_13
_atom_site_aniso_U_12
C1 0.0254(8) 0.0200(8) 0.0319(8) 0.0009(7) 0.0064(6) 0.0001(6)
C2 0.0219(8) 0.0243(8) 0.0328(9) 0.0014(7) 0.0042(6) -0.0009(6)
C3 0.0348(9) 0.0206(8) 0.0431(10) 0.0049(7) 0.0051(8) 0.0026(7)
C4 0.0451(11) 0.0197(8) 0.0479(11) -0.0047(8) 0.0086(9) 0.0010(8)
C5 0.0523(12) 0.0292(9) 0.0346(10) -0.0063(8) 0.0051(8) 0.0005(9)
C6 0.0490(11) 0.0223(8) 0.0304(9) 0.0008(7) 0.0048(8) 0.0026(8)
C7 0.0525(12) 0.0347(10) 0.0410(11) 0.0142(9) -0.0129(9) -0.0064(9)
C8 0.0236(8) 0.0226(8) 0.0271(8) -0.0022(6) 0.0011(6) -0.0032(6)
C9 0.0369(9) 0.0234(8) 0.0346(9) 0.0021(7) 0.0061(7) 0.0006(7)
C10 0.0360(10) 0.0234(9) 0.0453(10) 0.0008(8) 0.0060(8) 0.0029(7)
C11 0.0268(9) 0.0335(10) 0.0409(10) -0.0100(8) 0.0062(7) 0.0014(7)
C12 0.0291(9) 0.0349(9) 0.0287(8) -0.0021(7) 0.0047(7) -0.0019(7)
C13 0.0258(8) 0.0235(8) 0.0301(8) 0.0020(7) 0.0011(6) -0.0011(7)
C14 0.0305(9) 0.0323(9) 0.0292(9) 0.0002(7) -0.0016(7) 0.0013(7)
C15 0.0242(8) 0.0215(8) 0.0288(8) 0.0004(6) 0.0016(6) 0.0014(6)
C16 0.0327(9) 0.0299(9) 0.0314(9) -0.0021(7) 0.0060(7) -0.0011(7)
C17 0.0342(10) 0.0348(10) 0.0392(10) 0.0041(8) 0.0051(8) -0.0086(8)
C18 0.0349(9) 0.0257(9) 0.0406(10) 0.0015(8) -0.0068(8) -0.0066(7)
C19 0.0391(10) 0.0255(9) 0.0353(9) -0.0055(7) -0.0019(8) 0.0014(8)
C20 0.0336(9) 0.0244(8) 0.0318(9) -0.0009(7) 0.0048(7) 0.0014(7)
C21 0.0301(8) 0.0204(8) 0.0223(8) -0.0004(6) 0.0065(6) 0.0002(6)
C22 0.0286(8) 0.0237(8) 0.0265(8) 0.0002(7) 0.0065(7) -0.0004(7)
C23 0.0364(9) 0.0254(9) 0.0343(9) 0.0002(7) 0.0105(7) 0.0047(7)
C24 0.0510(11) 0.0209(8) 0.0424(10) -0.0051(8) 0.0043(9) -0.0002(8)
C25 0.0430(11) 0.0261(9) 0.0437(10) -0.0033(8) -0.0054(8) -0.0054(8)
C26 0.0310(9) 0.0251(8) 0.0336(9) 0.0011(7) -0.0007(7) 0.0009(7)
C27 0.0270(9) 0.0385(10) 0.0495(11) -0.0030(9) 0.0060(8) 0.0059(8)
N1 0.0445(9) 0.0192(7) 0.0267(7) 0.0007(6) 0.0003(6) -0.0035(6)
N2 0.0250(7) 0.0246(7) 0.0239(7) -0.0006(5) 0.0013(5) -0.0010(6)
N3 0.0234(7) 0.0259(7) 0.0387(8) -0.0101(6) 0.0029(6) -0.0004(6)
O1 0.0412(7) 0.0243(6) 0.0314(6) 0.0060(5) -0.0036(5) -0.0054(5)
O2 0.0228(6) 0.0316(7) 0.0557(8) -0.0116(6) 0.0037(5) 0.0027(5)
P1 0.0284(2) 0.0181(2) 0.0247(2) 0.00027(16) 0.00296(16) -0.00228(16)
P2 0.0241(2) 0.0214(2) 0.0253(2) -0.00228(16) 0.00380(16) 0.00040(16)

loop_
_atom_type_symbol
_atom_type_description
_atom_type_scat_dispersion_real
_atom_type_scat_dispersion_imag
_atom_type_scat_source
C C 0.0033 0.0016 'International Tables Vol C Tables 4.2.6.8 and 6.1.1.4'
H H 0.0000 0.0000 'International Tables Vol C Tables 4.2.6.8 and 6.1.1.4'
N N 0.0061 0.0033 'International Tables Vol C Tables 4.2.6.8 and 6.1.1.4'
O O 0.0106 0.0060 'International Tables Vol C Tables 4.2.6.8 and 6.1.1.4'
P P 0.1023 0.0942 'International Tables Vol C Tables 4.2.6.8 and 6.1.1.4'

loop_
_geom_angle_atom_site_label_1
_geom_angle_atom_site_label_2
_geom_angle_atom_site_label_3
_geom_angle
C6 C1 N1 123.69(15)
C6 C1 C2 118.30(15)
N1 C1 C2 117.99(15)
O1 C2 C3 125.36(15)
O1 C2 C1 113.84(14)
C3 C2 C1 120.79(16)
C2 C3 C4 120.00(16)
C2 C3 H3B 120.0
C4 C3 H3B 120.0
C5 C4 C3 119.87(17)
C5 C4 H4 120.1
C3 C4 H4 120.1
C4 C5 C6 120.25(17)
C4 C5 H5 119.9
C6 C5 H5 119.9
C1 C6 C5 120.78(17)
C1 C6 H6 119.6
C5 C6 H6 119.6
O1 C7 H7A 109.5
O1 C7 H7B 109.5
H7A C7 H7B 109.5
O1 C7 H7C 109.5
H7A C7 H7C 109.5
H7B C7 H7C 109.5
C13 C8 C9 117.92(15)
C13 C8 P1 125.92(13)
C9 C8 P1 116.02(12)
C10 C9 C8 120.96(16)
C10 C9 H9 119.5
C8 C9 H9 119.5
C11 C10 C9 120.03(17)
C11 C10 H10 120.0
C9 C10 H10 120.0
C10 C11 C12 119.74(16)
C10 C11 H11 120.1
C12 C11 H11 120.1
C11 C12 C13 120.26(16)
C11 C12 H12 119.9
C13 C12 H12 119.9
C12 C13 C8 121.07(15)
C12 C13 H13 119.5
C8 C13 H13 119.5
N2 C14 H14A 109.5
N2 C14 H14B 109.5
H14A C14 H14B 109.5
N2 C14 H14C 109.5
H14A C14 H14C 109.5
H14B C14 H14C 109.5
C16 C15 C20 118.32(15)
C16 C15 P2 119.35(12)
C20 C15 P2 121.92(12)
C17 C16 C15 121.03(16)
C17 C16 H16 119.5
C15 C16 H16 119.5
C18 C17 C16 120.00(17)
C18 C17 H17 120.0
C16 C17 H17 120.0
C19 C18 C17 119.79(16)
C19 C18 H18 120.1
C17 C18 H18 120.1
C18 C19 C20 120.40(16)
C18 C19 H19 119.8
C20 C19 H19 119.8
C19 C20 C15 120.45(16)
C19 C20 H20 119.8
C15 C20 H20 119.8
C26 C21 N3 123.17(15)
C26 C21 C22 118.58(15)
N3 C21 C22 118.25(15)
O2 C22 C23 125.28(15)
O2 C22 C21 114.19(14)
C23 C22 C21 120.52(15)
C22 C23 C24 120.03(16)
C22 C23 H23 120.0
C24 C23 H23 120.0
C25 C24 C23 119.91(17)
C25 C24 H24 120.0
C23 C24 H24 120.0
C24 C25 C26 120.40(17)
C24 C25 H25 119.8
C26 C25 H25 119.8
C21 C26 C25 120.55(16)
C21 C26 H26 119.7
C25 C26 H26 119.7
O2 C27 H27A 109.5
O2 C27 H27B 109.5
H27A C27 H27B 109.5
O2 C27 H27C 109.5
H27A C27 H27C 109.5
H27B C27 H27C 109.5
C1 N1 P1 125.65(12)
C1 N1 H1 110.8(13)
P1 N1 H1 123.0(13)
C14 N2 P2 122.96(11)
C14 N2 P1 120.50(11)
P2 N2 P1 115.85(8)
C21 N3 P2 125.37(12)
C21 N3 H3A 114.9(15)
P2 N3 H3A 119.1(15)
C2 O1 C7 117.01(14)
C22 O2 C27 117.86(14)
N1 P1 N2 104.64(7)
N1 P1 C8 98.84(7)
N2 P1 C8 100.84(7)
N2 P2 N3 106.62(7)
N2 P2 C15 102.26(7)
N3 P2 C15 96.11(7)

loop_
_geom_bond_atom_site_label_1
_geom_bond_atom_site_label_2
_geom_bond_distance
C1 C6 1.383(2)
C1 N1 1.403(2)
C1 C2 1.404(2)
C2 O1 1.373(2)
C2 C3 1.377(2)
C3 C4 1.387(3)
C3 H3B 0.9500
C4 C5 1.373(3)
C4 H4 0.9500
C5 C6 1.389(2)
C5 H5 0.9500
C6 H6 0.9500
C7 O1 1.427(2)
C7 H7A 0.9800
C7 H7B 0.9800
C7 H7C 0.9800
C8 C13 1.393(2)
C8 C9 1.401(2)
C8 P1 1.8350(16)
C9 C10 1.389(2)
C9 H9 0.9500
C10 C11 1.383(3)
C10 H10 0.9500
C11 C12 1.384(3)
C11 H11 0.9500
C12 C13 1.386(2)
C12 H12 0.9500
C13 H13 0.9500
C14 N2 1.470(2)
C14 H14A 0.9800
C14 H14B 0.9800
C14 H14C 0.9800
C15 C16 1.394(2)
C15 C20 1.398(2)
C15 P2 1.8313(17)
C16 C17 1.386(2)
C16 H16 0.9500
C17 C18 1.384(3)
C17 H17 0.9500
C18 C19 1.381(3)
C18 H18 0.9500
C19 C20 1.389(2)
C19 H19 0.9500
C20 H20 0.9500
C21 C26 1.387(2)
C21 N3 1.399(2)
C21 C22 1.405(2)
C22 O2 1.370(2)
C22 C23 1.381(2)
C23 C24 1.390(3)
C23 H23 0.9500
C24 C25 1.374(3)
C24 H24 0.9500
C25 C26 1.390(2)
C25 H25 0.9500
C26 H26 0.9500
C27 O2 1.429(2)
C27 H27A 0.9800
C27 H27B 0.9800
C27 H27C 0.9800
N1 P1 1.6913(15)
N1 H1 0.89(2)
N2 P2 1.7024(13)
N2 P1 1.7135(13)
N3 P2 1.7025(14)
N3 H3A 0.81(2)

loop_
_geom_torsion_atom_site_label_1
_geom_torsion_atom_site_label_2
_geom_torsion_atom_site_label_3
_geom_torsion_atom_site_label_4
_geom_torsion
C6 C1 C2 O1 179.67(15)
N1 C1 C2 O1 -2.1(2)
C6 C1 C2 C3 0.5(2)
N1 C1 C2 C3 178.76(15)
O1 C2 C3 C4 -179.86(16)
C1 C2 C3 C4 -0.8(3)
C2 C3 C4 C5 0.3(3)
C3 C4 C5 C6 0.5(3)
N1 C1 C6 C5 -177.86(17)
C2 C1 C6 C5 0.3(3)
C4 C5 C6 C1 -0.8(3)
C13 C8 C9 C10 0.9(2)
P1 C8 C9 C10 176.79(14)
C8 C9 C10 C11 -0.1(3)
C9 C10 C11 C12 -0.2(3)
C10 C11 C12 C13 -0.1(3)
C11 C12 C13 C8 0.9(2)
C9 C8 C13 C12 -1.3(2)
P1 C8 C13 C12 -176.73(13)
C20 C15 C16 C17 -0.4(3)
P2 C15 C16 C17 172.40(14)
C15 C16 C17 C18 0.2(3)
C16 C17 C18 C19 0.6(3)
C17 C18 C19 C20 -1.2(3)
C18 C19 C20 C15 1.0(3)
C16 C15 C20 C19 -0.2(2)
P2 C15 C20 C19 -172.85(13)
C26 C21 C22 O2 -178.16(14)
N3 C21 C22 O2 1.5(2)
C26 C21 C22 C23 1.2(2)
N3 C21 C22 C23 -179.19(15)
O2 C22 C23 C24 179.30(16)
C21 C22 C23 C24 0.0(2)
C22 C23 C24 C25 -0.9(3)
C23 C24 C25 C26 0.5(3)
N3 C21 C26 C25 178.80(16)
C22 C21 C26 C25 -1.6(2)
C24 C25 C26 C21 0.8(3)
C6 C1 N1 P1 -5.5(2)
C2 C1 N1 P1 176.33(12)
C26 C21 N3 P2 5.5(2)
C22 C21 N3 P2 -174.16(12)
C3 C2 O1 C7 -12.4(2)
C1 C2 O1 C7 168.48(15)
C23 C22 O2 C27 -2.9(2)
C21 C22 O2 C27 176.44(15)
C1 N1 P1 N2 -106.04(15)
C1 N1 P1 C8 150.23(14)
C14 N2 P1 N1 -40.64(14)
P2 N2 P1 N1 130.16(9)
C14 N2 P1 C8 61.58(14)
P2 N2 P1 C8 -127.62(9)
C13 C8 P1 N1 -4.83(16)
C9 C8 P1 N1 179.65(13)
C13 C8 P1 N2 -111.70(14)
C9 C8 P1 N2 72.77(14)
C14 N2 P2 N3 47.85(15)
P1 N2 P2 N3 -122.71(9)
C14 N2 P2 C15 -52.44(14)
P1 N2 P2 C15 137.01(8)
C21 N3 P2 N2 92.24(15)
C21 N3 P2 C15 -163.00(14)
C16 C15 P2 N2 158.46(13)
C20 C15 P2 N2 -29.01(15)
C16 C15 P2 N3 49.94(15)
C20 C15 P2 N3 -137.53(14)
